data_2209504
loop_
_publ_author_name
'Chen, Zi-Lu'
'Zhang, Yu-Zhen'
'Liang, Fu-Pei'

_publ_section_title
Poly[aqua-\m~3~-<i>p</i>-aminobenzoato-\k^3^<i>N</i>:<i>O</i>:<i>O</i>'-\m~2~-<i>p</i>-aminobenzoato-\k^2^<i>O</i>:<i>O</i>'-<i>p</i>-aminobenzoato-\k^2^<i>O</i>,<i>O</i>'-gadolinium(III)]
_journal_coeditor_code GK2016
_journal_issue 7
_journal_name_full 'Acta Crystallographica Section E'
_journal_page_first m1550
_journal_page_last m1552
_journal_paper_doi 10.1107/S1600536806021489
_journal_volume 62
_journal_year 2006
_chemical_formula_iupac '[Gd (C7 H6 N O2)3 (H2 O)]'
_chemical_formula_moiety 'C21 H20 Gd N3 O7'
_chemical_formula_sum 'C21 H20 Gd N3 O7'
_chemical_formula_weight 583.65
_chemical_name_systematic
;
Poly[aqua-\m~3~-<i>p</i>-aminobenzoato-\k^3^N:O:O'-\m~2~-<i>p</i>-
aminobenzoato-\k^2^O:O'-<i>p</i>-aminobenzoato-\k^2^O,O'-gadolinium(III)]
;
_space_group_IT_number 14
_symmetry_cell_setting monoclinic
_symmetry_space_group_name_Hall '-P 2yn'
_symmetry_space_group_name_H-M 'P 1 21/n 1'
_atom_sites_solution_hydrogens geom
_atom_sites_solution_primary direct
_atom_sites_solution_secondary difmap
_audit_creation_method SHELXL-97
_cell_angle_alpha 90.00
_cell_angle_beta 99.908(4)
_cell_angle_gamma 90.00
_cell_formula_units_Z 4
_cell_length_a 9.7639(18)
_cell_length_b 22.836(4)
_cell_length_c 9.8496(18)
_cell_measurement_reflns_used 1516
_cell_measurement_temperature 291(2)
_cell_measurement_theta_max 28.11
_cell_measurement_theta_min 2.77
_cell_volume 2163.4(7)
_computing_cell_refinement SMART
_computing_data_collection 'SMART (Bruker, 1998)'
_computing_data_reduction 'SAINT (Bruker, 1998)'
_computing_molecular_graphics 'SHELXTL (Bruker, 1998)'
_computing_publication_material SHELXTL
_computing_structure_refinement 'SHELXL97 (Sheldrick, 1997)'
_computing_structure_solution 'SHELXS97 (Sheldrick, 1997)'
_diffrn_ambient_temperature 291(2)
_diffrn_measured_fraction_theta_full 0.968
_diffrn_measured_fraction_theta_max 0.968
_diffrn_measurement_device_type 'Bruker SMART CCD area-detector'
_diffrn_measurement_method '\f and \w'
_diffrn_radiation_monochromator graphite
_diffrn_radiation_source 'fine-focus sealed tube'
_diffrn_radiation_type MoK\a
_diffrn_radiation_wavelength 0.71073
_diffrn_reflns_av_R_equivalents 0.0193
_diffrn_reflns_av_sigmaI/netI 0.0227
_diffrn_reflns_limit_h_max 12
_diffrn_reflns_limit_h_min -12
_diffrn_reflns_limit_k_max 29
_diffrn_reflns_limit_k_min -29
_diffrn_reflns_limit_l_max 11
_diffrn_reflns_limit_l_min -12
_diffrn_reflns_number 13405
_diffrn_reflns_theta_full 27.50
_diffrn_reflns_theta_max 27.50
_diffrn_reflns_theta_min 2.75
_diffrn_standards_number 0
_exptl_absorpt_coefficient_mu 3.114
_exptl_absorpt_correction_T_max 0.534
_exptl_absorpt_correction_T_min 0.310
_exptl_absorpt_correction_type multi-scan
_exptl_absorpt_process_details '(SADABS; Bruker, 1998)'
_exptl_crystal_colour red
_exptl_crystal_density_diffrn 1.792
_exptl_crystal_density_method 'not measured'
_exptl_crystal_description block
_exptl_crystal_F_000 1148
_exptl_crystal_size_max 0.46
_exptl_crystal_size_mid 0.33
_exptl_crystal_size_min 0.20
_refine_diff_density_max 0.467
_refine_diff_density_min -1.167
_refine_ls_extinction_method none
_refine_ls_goodness_of_fit_ref 1.053
_refine_ls_hydrogen_treatment mixed
_refine_ls_matrix_type full
_refine_ls_number_parameters 307
_refine_ls_number_reflns 4828
_refine_ls_number_restraints 9
_refine_ls_restrained_S_all 1.052
_refine_ls_R_factor_all 0.0299
_refine_ls_R_factor_gt 0.0226
_refine_ls_shift/su_max 0.006
_refine_ls_shift/su_mean 0.000
_refine_ls_structure_factor_coef Fsqd
_refine_ls_weighting_details 'calc w=1/[\s^2^(Fo^2^)+(0.0217P)^2^+1.9268P] where P=(Fo^2^+2Fc^2^)/3'
_refine_ls_weighting_scheme calc
_refine_ls_wR_factor_gt 0.0498
_refine_ls_wR_factor_ref 0.0536
_reflns_number_gt 3994
_reflns_number_total 4828
_reflns_threshold_expression I>2\s(I)
_cod_data_source_file gk2016.cif
_cod_data_source_block I
_cod_depositor_comments
;
The following automatic conversions were performed:
'_symmetry_cell_setting' value 'Monoclinic' changed to 'monoclinic'
according to '/home/saulius/struct/CIF-dictionaries/cif_core.dic'
dictionary named 'cif_core.dic' version 2.4.1 from 2010-06-29.

Automatic conversion script
Id: cif_fix_enum 1527 2010-12-29 10:47:43Z saulius 

The following automatic conversions were performed:

'_symmetry_cell_setting' value 'Monoclinic' changed to 'monoclinic'
according to /home/saulius/struct/CIF-dictionaries/cif_core.dic
dictionary named 'cif_core.dic' version 2.4.1 from 2010-06-29.

Automatic conversion script
Id: cif_fix_values 1715 2011-07-08 13:25:40Z adriana 
;
_cod_original_sg_symbol_H-M 'P 21/n'
_cod_database_code 2209504
_cod_database_fobs_code 2209504

loop_
_symmetry_equiv_pos_as_xyz
'x, y, z'
'-x+1/2, y+1/2, -z+1/2'
'-x, -y, -z'
'x-1/2, -y-1/2, z-1/2'

loop_
_atom_site_type_symbol
_atom_site_label
_atom_site_fract_x
_atom_site_fract_y
_atom_site_fract_z
_atom_site_U_iso_or_equiv
_atom_site_adp_type
_atom_site_calc_flag
_atom_site_refinement_flags
_atom_site_occupancy
Gd Gd1 0.481002(12) 0.998608(5) 0.256346(11) 0.01769(5) Uani d . 1
O O1 0.51125(19) 0.89287(8) 0.2165(2) 0.0275(4) Uani d . 1
O O2 0.6586(2) 0.93347(8) 0.38588(19) 0.0268(4) Uani d . 1
O O3 0.3678(2) 0.95939(8) 0.4225(2) 0.0298(4) Uani d . 1
O O4 0.3961(2) 0.92180(9) 0.6321(2) 0.0342(5) Uani d . 1
O O5 0.30116(18) 0.97271(8) 0.07559(18) 0.0243(4) Uani d . 1
O O6 0.3451(2) 1.01134(8) -0.1192(2) 0.0265(4) Uani d . 1
O O7 0.4568(2) 1.08569(8) 0.09586(19) 0.0264(4) Uani d D 1
H H1W 0.427(3) 1.0730(12) 0.0150(15) 0.032 Uiso d D 1
H H2W 0.526(2) 1.1082(11) 0.098(3) 0.032 Uiso d D 1
N N1 0.8296(3) 0.66183(11) 0.4750(3) 0.0357(6) Uani d D 1
H H1A 0.889(3) 0.6614(13) 0.550(2) 0.043 Uiso d D 1
H H1B 0.765(2) 0.6364(11) 0.470(3) 0.043 Uiso d D 1
N N2 0.1106(4) 0.70572(13) 0.2757(4) 0.0552(9) Uani d D 1
H H2A 0.082(4) 0.6819(14) 0.331(3) 0.066 Uiso d D 1
H H2B 0.066(4) 0.7080(16) 0.1934(17) 0.066 Uiso d D 1
N N3 -0.2859(2) 0.92780(9) -0.3130(2) 0.0236(5) Uani d . 1
H H3A -0.3082 0.8916 -0.2879 0.028 Uiso calc R 1
H H3B -0.2905 0.9273 -0.4051 0.028 Uiso calc R 1
C C1 0.6106(3) 0.88810(11) 0.3180(3) 0.0238(6) Uani d . 1
C C2 0.6691(3) 0.82924(11) 0.3590(3) 0.0250(6) Uani d . 1
C C3 0.5905(3) 0.77907(12) 0.3199(3) 0.0322(7) Uani d . 1
H H3 0.5020 0.7827 0.2676 0.039 Uiso calc R 1
C C4 0.6429(3) 0.72379(12) 0.3585(3) 0.0354(7) Uani d . 1
H H4 0.5896 0.6907 0.3316 0.042 Uiso calc R 1
C C5 0.7751(3) 0.71787(12) 0.4373(3) 0.0299(6) Uani d . 1
C C6 0.8532(3) 0.76797(12) 0.4772(3) 0.0332(7) Uani d . 1
H H6 0.9414 0.7644 0.5302 0.040 Uiso calc R 1
C C7 0.8007(3) 0.82308(12) 0.4386(3) 0.0313(7) Uani d . 1
H H7 0.8538 0.8562 0.4661 0.038 Uiso calc R 1
C C8 0.3520(3) 0.91848(11) 0.5039(3) 0.0225(5) Uani d . 1
C C9 0.2802(3) 0.86365(11) 0.4481(3) 0.0242(6) Uani d . 1
C C10 0.2780(3) 0.81387(12) 0.5298(3) 0.0325(7) Uani d . 1
H H10 0.3147 0.8157 0.6233 0.039 Uiso calc R 1
C C11 0.2220(3) 0.76187(13) 0.4735(3) 0.0397(8) Uani d . 1
H H11 0.2235 0.7289 0.5291 0.048 Uiso calc R 1
C C12 0.1639(3) 0.75835(13) 0.3355(3) 0.0372(7) Uani d . 1
C C13 0.1604(3) 0.80859(13) 0.2537(3) 0.0368(7) Uani d . 1
H H13 0.1177 0.8073 0.1618 0.044 Uiso calc R 1
C C14 0.2200(3) 0.86010(12) 0.3091(3) 0.0318(7) Uani d . 1
H H14 0.2201 0.8928 0.2529 0.038 Uiso calc R 1
C C15 0.2661(3) 0.98444(10) -0.0507(3) 0.0196(5) Uani d . 1
C C16 0.1243(3) 0.96686(10) -0.1223(3) 0.0202(5) Uani d . 1
C C17 0.0378(3) 0.93360(11) -0.0541(3) 0.0239(6) Uani d . 1
H H17 0.0695 0.9213 0.0358 0.029 Uiso calc R 1
C C18 -0.0949(3) 0.91866(11) -0.1187(3) 0.0245(6) Uani d . 1
H H18 -0.1507 0.8953 -0.0732 0.029 Uiso calc R 1
C C19 -0.1451(3) 0.93860(11) -0.2519(3) 0.0220(5) Uani d . 1
C C20 -0.0589(3) 0.97182(14) -0.3202(3) 0.0305(7) Uani d . 1
H H20 -0.0915 0.9850 -0.4093 0.037 Uiso calc R 1
C C21 0.0749(3) 0.98545(12) -0.2568(3) 0.0287(6) Uani d . 1
H H21 0.1324 1.0071 -0.3040 0.034 Uiso calc R 1

loop_
_atom_site_aniso_label
_atom_site_aniso_U_11
_atom_site_aniso_U_22
_atom_site_aniso_U_33
_atom_site_aniso_U_12
_atom_site_aniso_U_13
_atom_site_aniso_U_23
Gd1 0.01726(7) 0.01899(7) 0.01579(7) -0.00164(5) -0.00006(4) 0.00038(5)
O1 0.0301(10) 0.0223(9) 0.0260(10) 0.0002(8) -0.0067(8) 0.0000(8)
O2 0.0312(11) 0.0224(9) 0.0234(10) 0.0011(8) -0.0045(8) -0.0014(7)
O3 0.0360(12) 0.0230(9) 0.0329(11) -0.0074(8) 0.0131(9) 0.0019(8)
O4 0.0386(12) 0.0348(11) 0.0260(11) -0.0109(9) -0.0035(9) -0.0030(9)
O5 0.0219(10) 0.0278(9) 0.0201(10) -0.0034(8) -0.0045(7) 0.0032(7)
O6 0.0203(10) 0.0351(10) 0.0242(10) -0.0041(8) 0.0040(8) 0.0013(8)
O7 0.0312(11) 0.0266(10) 0.0210(10) -0.0063(8) 0.0033(8) -0.0004(8)
N1 0.0395(16) 0.0256(12) 0.0414(16) 0.0105(11) 0.0053(12) 0.0048(11)
N2 0.067(2) 0.0373(16) 0.063(2) -0.0239(15) 0.0153(18) -0.0160(15)
N3 0.0199(11) 0.0291(11) 0.0202(12) -0.0034(9) -0.0005(9) 0.0005(9)
C1 0.0257(14) 0.0239(13) 0.0210(14) 0.0025(11) 0.0018(11) 0.0026(10)
C2 0.0298(15) 0.0215(12) 0.0229(14) 0.0032(11) 0.0022(11) 0.0032(10)
C3 0.0317(16) 0.0257(14) 0.0356(17) 0.0022(12) -0.0042(13) 0.0021(12)
C4 0.0394(18) 0.0226(13) 0.0411(18) -0.0006(12) -0.0017(14) 0.0005(12)
C5 0.0352(16) 0.0269(14) 0.0291(16) 0.0105(12) 0.0099(12) 0.0049(11)
C6 0.0268(15) 0.0331(15) 0.0380(17) 0.0070(12) 0.0011(13) 0.0025(13)
C7 0.0297(16) 0.0250(13) 0.0369(17) 0.0001(11) -0.0004(13) 0.0010(12)
C8 0.0179(13) 0.0236(12) 0.0262(15) -0.0024(10) 0.0044(10) -0.0027(11)
C9 0.0230(14) 0.0252(13) 0.0243(14) -0.0060(10) 0.0040(11) 0.0006(11)
C10 0.0337(16) 0.0333(15) 0.0288(16) -0.0071(12) 0.0003(13) 0.0022(12)
C11 0.0446(19) 0.0262(14) 0.049(2) -0.0068(13) 0.0101(15) 0.0092(14)
C12 0.0347(17) 0.0305(15) 0.049(2) -0.0134(13) 0.0140(14) -0.0099(14)
C13 0.0411(18) 0.0421(17) 0.0259(16) -0.0146(14) 0.0020(13) -0.0065(13)
C14 0.0392(17) 0.0299(14) 0.0247(15) -0.0107(12) 0.0006(12) 0.0030(11)
C15 0.0184(13) 0.0201(11) 0.0200(13) 0.0024(9) 0.0022(10) -0.0034(9)
C16 0.0168(12) 0.0224(12) 0.0204(13) 0.0000(10) 0.0004(10) -0.0018(10)
C17 0.0228(13) 0.0281(13) 0.0181(13) 0.0005(11) -0.0037(11) 0.0042(10)
C18 0.0225(14) 0.0269(13) 0.0229(14) -0.0039(11) 0.0009(10) 0.0039(11)
C19 0.0176(13) 0.0259(12) 0.0211(13) 0.0003(10) -0.0006(10) -0.0037(10)
C20 0.0247(15) 0.0485(17) 0.0162(14) -0.0050(13) -0.0026(11) 0.0065(12)
C21 0.0221(14) 0.0406(15) 0.0227(15) -0.0054(12) 0.0014(11) 0.0063(12)

loop_
_atom_type_symbol
_atom_type_description
_atom_type_scat_dispersion_real
_atom_type_scat_dispersion_imag
_atom_type_scat_source
C C 0.0033 0.0016 'International Tables Vol C Tables 4.2.6.8 and 6.1.1.4'
H H 0.0000 0.0000 'International Tables Vol C Tables 4.2.6.8 and 6.1.1.4'
N N 0.0061 0.0033 'International Tables Vol C Tables 4.2.6.8 and 6.1.1.4'
O O 0.0106 0.0060 'International Tables Vol C Tables 4.2.6.8 and 6.1.1.4'
Gd Gd -0.1653 3.9035 'International Tables Vol C Tables 4.2.6.8 and 6.1.1.4'

loop_
_geom_angle_atom_site_label_1
_geom_angle_atom_site_label_2
_geom_angle_atom_site_label_3
_geom_angle_site_symmetry_1
_geom_angle_site_symmetry_3
_geom_angle
_geom_angle_publ_flag
O3 Gd1 O4 . 3_676 103.75(7) n
O3 Gd1 O5 . . 93.03(7) n
O4 Gd1 O5 3_676 . 143.63(7) n
O3 Gd1 O6 . 3_675 148.19(7) n
O4 Gd1 O6 3_676 3_675 88.98(7) n
O5 Gd1 O6 . 3_675 93.42(7) n
O3 Gd1 O2 . . 77.25(7) n
O4 Gd1 O2 3_676 . 88.13(7) n
O5 Gd1 O2 . . 127.37(6) n
O6 Gd1 O2 3_675 . 74.13(7) n
O3 Gd1 O1 . . 79.53(7) n
O4 Gd1 O1 3_676 . 140.00(7) n
O5 Gd1 O1 . . 74.23(6) n
O6 Gd1 O1 3_675 . 72.38(7) n
O2 Gd1 O1 . . 53.17(6) n
O3 Gd1 O7 . . 138.12(7) n
O4 Gd1 O7 3_676 . 70.63(7) n
O5 Gd1 O7 . . 75.33(6) n
O6 Gd1 O7 3_675 . 73.51(6) n
O2 Gd1 O7 . . 141.27(7) n
O1 Gd1 O7 . . 132.12(6) n
O3 Gd1 N3 . 3_575 69.51(7) n
O4 Gd1 N3 3_676 3_575 74.94(7) n
O5 Gd1 N3 . 3_575 81.37(7) n
O6 Gd1 N3 3_675 3_575 142.29(7) n
O2 Gd1 N3 . 3_575 137.27(7) n
O1 Gd1 N3 . 3_575 139.19(7) n
O7 Gd1 N3 . 3_575 69.02(7) n
N3 Gd1 C1 3_575 . 145.25(8) ?
C1 O1 Gd1 . . 93.15(15) ?
C1 O2 Gd1 . . 93.22(14) ?
C8 O3 Gd1 . . 150.08(18) ?
C8 O4 Gd1 . 3_676 125.00(17) ?
C15 O5 Gd1 . . 137.26(17) ?
C15 O6 Gd1 . 3_675 145.42(17) ?
Gd1 O7 H1W . . 107.3(19) ?
Gd1 O7 H2W . . 118.0(19) ?
H1W O7 H2W . . 112(2) ?
C5 N1 H1A . . 114(2) ?
C5 N1 H1B . . 111(2) ?
H1A N1 H1B . . 115(2) ?
C12 N2 H2A . . 115(3) ?
C12 N2 H2B . . 116(3) ?
H2A N2 H2B . . 119(2) ?
C19 N3 Gd1 . 3_575 118.29(15) ?
C19 N3 H3A . . 107.7 ?
Gd1 N3 H3A 3_575 . 107.7 ?
C19 N3 H3B . . 107.7 ?
Gd1 N3 H3B 3_575 . 107.7 ?
H3A N3 H3B . . 107.1 ?
O1 C1 O2 . . 120.2(2) ?
O1 C1 C2 . . 119.7(2) ?
O2 C1 C2 . . 120.1(2) ?
C7 C2 C3 . . 118.9(2) ?
C7 C2 C1 . . 121.2(2) ?
C3 C2 C1 . . 119.9(2) ?
C4 C3 C2 . . 120.7(3) ?
C4 C3 H3 . . 119.6 ?
C2 C3 H3 . . 119.6 ?
C3 C4 C5 . . 120.2(3) ?
C3 C4 H4 . . 119.9 ?
C5 C4 H4 . . 119.9 ?
C6 C5 C4 . . 119.1(2) ?
C6 C5 N1 . . 120.5(3) ?
C4 C5 N1 . . 120.4(3) ?
C7 C6 C5 . . 120.6(3) ?
C7 C6 H6 . . 119.7 ?
C5 C6 H6 . . 119.7 ?
C6 C7 C2 . . 120.5(3) ?
C6 C7 H7 . . 119.7 ?
C2 C7 H7 . . 119.7 ?
O3 C8 O4 . . 122.3(2) ?
O3 C8 C9 . . 119.3(2) ?
O4 C8 C9 . . 118.4(2) ?
C10 C9 C14 . . 118.2(2) ?
C10 C9 C8 . . 121.6(2) ?
C14 C9 C8 . . 120.1(2) ?
C11 C10 C9 . . 120.9(3) ?
C11 C10 H10 . . 119.6 ?
C9 C10 H10 . . 119.6 ?
C12 C11 C10 . . 120.8(3) ?
C12 C11 H11 . . 119.6 ?
C10 C11 H11 . . 119.6 ?
C11 C12 N2 . . 121.6(3) ?
C11 C12 C13 . . 118.9(3) ?
N2 C12 C13 . . 119.4(3) ?
C14 C13 C12 . . 120.2(3) ?
C14 C13 H13 . . 119.9 ?
C12 C13 H13 . . 119.9 ?
C13 C14 C9 . . 120.9(3) ?
C13 C14 H14 . . 119.5 ?
C9 C14 H14 . . 119.5 ?
O5 C15 O6 . . 122.8(2) ?
O5 C15 C16 . . 118.7(2) ?
O6 C15 C16 . . 118.5(2) ?
C17 C16 C21 . . 119.0(2) ?
C17 C16 C15 . . 120.5(2) ?
C21 C16 C15 . . 120.4(2) ?
C18 C17 C16 . . 120.7(2) ?
C18 C17 H17 . . 119.7 ?
C16 C17 H17 . . 119.7 ?
C17 C18 C19 . . 120.1(3) ?
C17 C18 H18 . . 120.0 ?
C19 C18 H18 . . 120.0 ?
C20 C19 C18 . . 119.3(2) ?
C20 C19 N3 . . 120.7(2) ?
C18 C19 N3 . . 119.9(2) ?
C21 C20 C19 . . 120.5(2) ?
C21 C20 H20 . . 119.7 ?
C19 C20 H20 . . 119.7 ?
C20 C21 C16 . . 120.3(3) ?
C20 C21 H21 . . 119.8 ?
C16 C21 H21 . . 119.8 ?

loop_
_geom_bond_atom_site_label_1
_geom_bond_atom_site_label_2
_geom_bond_site_symmetry_2
_geom_bond_distance
_geom_bond_publ_flag
Gd1 O3 . 2.307(2) y
Gd1 O4 3_676 2.3444(19) y
Gd1 O5 . 2.3509(16) y
Gd1 O6 3_675 2.356(2) y
Gd1 O2 . 2.4672(18) y
Gd1 O1 . 2.4720(18) y
Gd1 O7 . 2.5260(19) y
Gd1 N3 3_575 2.670(2) y
O1 C1 . 1.272(3) ?
O2 C1 . 1.278(3) ?
O3 C8 . 1.258(3) ?
O4 C8 . 1.265(3) ?
O4 Gd1 3_676 2.3444(18) ?
O5 C15 . 1.261(3) ?
O6 C15 . 1.268(3) ?
O6 Gd1 3_675 2.356(2) ?
O7 H1W . 0.850(10) ?
O7 H2W . 0.850(10) ?
N1 C5 . 1.411(3) ?
N1 H1A . 0.856(10) ?
N1 H1B . 0.854(10) ?
N2 C12 . 1.399(4) ?
N2 H2A . 0.85(3) ?
N2 H2B . 0.853(10) ?
N3 C19 . 1.424(3) ?
N3 Gd1 3_575 2.670(2) ?
N3 H3A . 0.9000 ?
N3 H3B . 0.9000 ?
C1 C2 . 1.489(3) ?
C2 C7 . 1.393(4) ?
C2 C3 . 1.396(4) ?
C3 C4 . 1.391(4) ?
C3 H3 . 0.9300 ?
C4 C5 . 1.394(4) ?
C4 H4 . 0.9300 ?
C5 C6 . 1.394(4) ?
C6 C7 . 1.387(4) ?
C6 H6 . 0.9300 ?
C7 H7 . 0.9300 ?
C8 C9 . 1.492(3) ?
C9 C10 . 1.395(4) ?
C9 C14 . 1.397(4) ?
C10 C11 . 1.383(4) ?
C10 H10 . 0.9300 ?
C11 C12 . 1.382(4) ?
C11 H11 . 0.9300 ?
C12 C13 . 1.399(4) ?
C13 C14 . 1.383(4) ?
C13 H13 . 0.9300 ?
C14 H14 . 0.9300 ?
C15 C16 . 1.497(3) ?
C16 C17 . 1.391(4) ?
C16 C21 . 1.396(4) ?
C17 C18 . 1.385(3) ?
C17 H17 . 0.9300 ?
C18 C19 . 1.396(4) ?
C18 H18 . 0.9300 ?
C19 C20 . 1.390(4) ?
C20 C21 . 1.384(4) ?
C20 H20 . 0.9300 ?
C21 H21 . 0.9300 ?

loop_
_geom_hbond_atom_site_label_D
_geom_hbond_atom_site_label_H
_geom_hbond_atom_site_label_A
_geom_hbond_site_symmetry_A
_geom_hbond_distance_DH
_geom_hbond_distance_HA
_geom_hbond_distance_DA
_geom_hbond_angle_DHA
_geom_hbond_publ_flag
O7 H1W O1 3_675 0.850(10) 2.58(2) 3.184(3) 129(2) y
O7 H1W O6 . 0.850(10) 2.001(14) 2.786(3) 153(3) y
N3 H3B O2 1_454 0.90 2.04 2.924(3) 167.9 y
N3 H3A N2 4_575 0.90 2.48 3.374(4) 175.4 y
O7 H2W N1 2_655 0.850(10) 2.086(15) 2.892(3) 158(2) y
N2 H2A O7 2_545 0.85(3) 2.36(2) 3.135(4) 151(4) y
N1 H1A O1 4_676 0.856(10) 2.231(19) 2.985(3) 147(3) y

loop_
_geom_torsion_atom_site_label_1
_geom_torsion_atom_site_label_2
_geom_torsion_atom_site_label_3
_geom_torsion_atom_site_label_4
_geom_torsion_site_symmetry_1
_geom_torsion
O3 Gd1 O1 C1 . -79.04(17)
O4 Gd1 O1 C1 3_676 19.9(2)
O5 Gd1 O1 C1 . -175.24(18)
O6 Gd1 O1 C1 3_675 85.87(17)
O2 Gd1 O1 C1 . 2.80(16)
O7 Gd1 O1 C1 . 132.36(16)
N3 Gd1 O1 C1 3_575 -119.68(17)
O3 Gd1 O2 C1 . 83.58(17)
O4 Gd1 O2 C1 3_676 -171.88(17)
O5 Gd1 O2 C1 . -0.4(2)
O6 Gd1 O2 C1 3_675 -82.41(17)
O1 Gd1 O2 C1 . -2.79(16)
O7 Gd1 O2 C1 . -116.71(17)
N3 Gd1 O2 C1 3_575 122.86(17)
O4 Gd1 O3 C8 3_676 -111.8(3)
O5 Gd1 O3 C8 . 100.7(3)
O6 Gd1 O3 C8 3_675 -0.7(4)
O2 Gd1 O3 C8 . -27.0(3)
O1 Gd1 O3 C8 . 27.4(3)
O7 Gd1 O3 C8 . 172.0(3)
N3 Gd1 O3 C8 3_575 -179.7(4)
C1 Gd1 O3 C8 . 0.4(3)
O3 Gd1 O5 C15 . 167.3(2)
O4 Gd1 O5 C15 3_676 49.1(3)
O6 Gd1 O5 C15 3_675 -43.8(2)
O2 Gd1 O5 C15 . -116.4(2)
O1 Gd1 O5 C15 . -114.4(3)
O7 Gd1 O5 C15 . 28.1(2)
N3 Gd1 O5 C15 3_575 98.6(2)
C1 Gd1 O5 C15 . -116.6(2)
Gd1 O1 C1 O2 . -5.0(3)
Gd1 O1 C1 C2 . 173.9(2)
Gd1 O2 C1 O1 . 5.0(3)
Gd1 O2 C1 C2 . -173.9(2)
O1 C1 C2 C7 . 160.3(3)
O2 C1 C2 C7 . -20.8(4)
O1 C1 C2 C3 . -21.0(4)
O2 C1 C2 C3 . 157.9(3)
C7 C2 C3 C4 . -0.7(5)
C1 C2 C3 C4 . -179.4(3)
C2 C3 C4 C5 . 0.2(5)
C3 C4 C5 C6 . 0.3(5)
C3 C4 C5 N1 . -179.1(3)
C4 C5 C6 C7 . -0.3(5)
N1 C5 C6 C7 . 179.1(3)
C5 C6 C7 C2 . -0.2(5)
C3 C2 C7 C6 . 0.6(5)
C1 C2 C7 C6 . 179.3(3)
Gd1 O3 C8 O4 . 103.6(4)
Gd1 O3 C8 C9 . -75.6(4)
Gd1 O4 C8 O3 3_676 -1.7(4)
Gd1 O4 C8 C9 3_676 177.60(17)
O3 C8 C9 C10 . 170.3(3)
O4 C8 C9 C10 . -9.0(4)
O3 C8 C9 C14 . -5.9(4)
O4 C8 C9 C14 . 174.8(3)
C14 C9 C10 C11 . 2.2(5)
C8 C9 C10 C11 . -174.2(3)
C9 C10 C11 C12 . -1.5(5)
C10 C11 C12 N2 . 178.0(3)
C10 C11 C12 C13 . -1.1(5)
C11 C12 C13 C14 . 3.0(5)
N2 C12 C13 C14 . -176.1(3)
C12 C13 C14 C9 . -2.4(5)
C10 C9 C14 C13 . -0.2(5)
C8 C9 C14 C13 . 176.2(3)
Gd1 O5 C15 O6 . 11.2(4)
Gd1 O5 C15 C16 . -167.67(17)
Gd1 O6 C15 O5 3_675 89.9(3)
Gd1 O6 C15 C16 3_675 -91.2(3)
O5 C15 C16 C17 . -5.8(4)
O6 C15 C16 C17 . 175.3(2)
O5 C15 C16 C21 . 171.9(2)
O6 C15 C16 C21 . -7.0(4)
C21 C16 C17 C18 . 0.5(4)
C15 C16 C17 C18 . 178.2(2)
C16 C17 C18 C19 . -2.1(4)
C17 C18 C19 C20 . 2.1(4)
C17 C18 C19 N3 . -174.1(2)
Gd1 N3 C19 C20 3_575 -92.2(3)
Gd1 N3 C19 C18 3_575 84.0(3)
C18 C19 C20 C21 . -0.5(4)
N3 C19 C20 C21 . 175.7(3)
C19 C20 C21 C16 . -1.2(4)
C17 C16 C21 C20 . 1.2(4)
C15 C16 C21 C20 . -176.5(3)
